data_4031139
loop_
_publ_author_name
'Chen, Shuming'
'Mercado, Brandon Q.'
'Bergman, Robert G.'
'Ellman, Jonathan A.'

_publ_section_title
;
 Regio- and Diastereoselective Synthesis of Highly Substituted, Oxygenated
 Piperidines from Tetrahydropyridines.
;
_journal_issue 13
_journal_name_full 'The Journal of organic chemistry'
_journal_page_first 6660
_journal_page_last 6668
_journal_paper_doi 10.1021/acs.joc.5b00816
_journal_volume 80
_journal_year 2015
_chemical_formula_moiety 'C6 H4 N3 O9 S, C20 H30 N O2, C7 H9'
_chemical_formula_sum 'C33 H43 N4 O11 S'
_chemical_formula_weight 703.80
_space_group_crystal_system triclinic
_space_group_IT_number 2
_space_group_name_Hall '-P 1'
_space_group_name_H-M_alt 'P -1'
_symmetry_space_group_name_Hall '-P 1'
_symmetry_space_group_name_H-M 'P -1'
_atom_sites_solution_primary iterative
_audit_creation_date 2014-02-11
_audit_creation_method
;
Olex2 1.2
(compiled 2013.11.15 svn.r2839 for OlexSys, GUI svn.r4713)
;
_cell_angle_alpha 68.361(5)
_cell_angle_beta 83.034(6)
_cell_angle_gamma 77.125(5)
_cell_formula_units_Z 2
_cell_length_a 9.6603(4)
_cell_length_b 13.1438(4)
_cell_length_c 15.3603(10)
_cell_volume 1765.67(16)
_computing_molecular_graphics 'Olex2 (Dolomanov et al., 2009)'
_computing_publication_material 'Olex2 (Dolomanov et al., 2009)'
_computing_structure_refinement 'olex2.refine (Bourhis et al., 2013)'
_computing_structure_solution 'olex2.solve (Bourhis et al., 2013)'
_diffrn_measured_fraction_theta_full 0.9983
_diffrn_measured_fraction_theta_max 0.9983
_diffrn_radiation_wavelength 0.71075
_diffrn_reflns_av_R_equivalents 0.0245
_diffrn_reflns_av_unetI/netI 0.0148
_diffrn_reflns_limit_h_max 13
_diffrn_reflns_limit_h_min -13
_diffrn_reflns_limit_k_max 18
_diffrn_reflns_limit_k_min -18
_diffrn_reflns_limit_l_max 21
_diffrn_reflns_limit_l_min -21
_diffrn_reflns_number 72568
_diffrn_reflns_theta_full 30.5085
_diffrn_reflns_theta_max 30.51
_diffrn_reflns_theta_min 3.00
_exptl_absorpt_coefficient_mu 0.156
_exptl_crystal_density_diffrn 1.3237
_exptl_crystal_F_000 746.6709
_refine_diff_density_max 1.3476
_refine_diff_density_min -0.7313
_refine_diff_density_rms 0.0837
_refine_ls_d_res_high 0.7000
_refine_ls_d_res_low 6.7919
_refine_ls_goodness_of_fit_ref 1.7193
_refine_ls_hydrogen_treatment mixed
_refine_ls_matrix_type full
_refine_ls_number_constraints 46
_refine_ls_number_parameters 514
_refine_ls_number_reflns 10758
_refine_ls_number_restraints 0
_refine_ls_restrained_S_all 1.7193
_refine_ls_R_factor_all 0.0603
_refine_ls_R_factor_gt 0.0545
_refine_ls_shift/su_max 8.0241
_refine_ls_shift/su_mean 0.2893
_refine_ls_structure_factor_coef Fsqd
_refine_ls_weighting_details 'w=1/[\s^2^(Fo^2^)+(0.1P)^2^] where P=(Fo^2^+2Fc^2^)/3'
_refine_ls_weighting_scheme calc
_refine_ls_wR_factor_ref 0.2044
_reflns_Friedel_coverage 0.0
_reflns_limit_h_max 13
_reflns_limit_h_min -13
_reflns_limit_k_max 18
_reflns_limit_k_min -17
_reflns_limit_l_max 21
_reflns_limit_l_min 0
_reflns_number_gt 9389
_reflns_number_total 10758
_reflns_threshold_expression I>=2u(I)
_cod_data_source_file 6b_1000671.cif
_cod_data_source_block shelx
_cod_depositor_comments 'Adding full bibliography for 4031139--4031144.cif.'
_cod_database_code 4031139
_olex2_refinement_description
;
;

loop_
_space_group_symop_id
_space_group_symop_operation_xyz
1 x,y,z
2 -x,-y,-z

loop_
_atom_site_label
_atom_site_type_symbol
_atom_site_fract_x
_atom_site_fract_y
_atom_site_fract_z
_atom_site_U_iso_or_equiv
_atom_site_adp_type
_atom_site_occupancy
_atom_site_refinement_flags_posn
S1 S 0.41401(3) 0.26762(2) 0.39624(2) 0.02212(11) Uani 1.000000 .
O2 O 0.26624(11) 0.32022(8) 0.39900(8) 0.0295(2) Uani 1.000000 .
N3 N 0.12500(10) 0.59758(8) 0.27149(7) 0.0178(2) Uani 1.000000 .
O4 O 0.30372(10) 0.48962(8) 0.17417(7) 0.0255(2) Uani 1.000000 .
O5 O 0.22896(11) 0.78683(8) 0.06195(7) 0.0285(2) Uani 1.000000 .
O6 O 0.71282(11) 0.12631(9) 0.36630(8) 0.0325(2) Uani 1.000000 .
O7 O 0.48477(11) 0.31553(8) 0.30597(7) 0.0290(2) Uani 1.000000 .
O8 O 0.22164(13) 0.13239(9) 0.56452(8) 0.0349(3) Uani 1.000000 .
O9 O 0.49152(12) 0.25110(8) 0.47573(8) 0.0317(2) Uani 1.000000 .
N10 N 0.17966(13) 0.12233(10) 0.49649(9) 0.0281(3) Uani 1.000000 .
O11 O 0.23295(15) -0.18467(11) 0.37268(11) 0.0467(3) Uani 1.000000 .
N12 N 0.64173(13) 0.11456(10) 0.31181(9) 0.0273(2) Uani 1.000000 .
O13 O 0.43124(16) -0.18296(11) 0.28979(10) 0.0495(3) Uani 1.000000 .
C14 C 0.31759(13) 0.60256(11) 0.15404(9) 0.0216(2) Uani 1.000000 .
C15 C 0.26429(15) -0.01059(11) 0.41829(10) 0.0246(3) Uani 1.000000 .
C16 C -0.06195(13) 0.53521(10) 0.39236(8) 0.0199(2) Uani 1.000000 .
C17 C -0.18861(14) 0.60291(11) 0.40824(9) 0.0227(2) Uani 1.000000 .
O18 O 0.67592(15) 0.12553(13) 0.23003(9) 0.0494(3) Uani 1.000000 .
C19 C -0.06403(14) 0.42866(11) 0.39379(10) 0.0241(3) Uani 1.000000 .
C20 C 0.40615(13) 0.13003(10) 0.39857(9) 0.0197(2) Uani 1.000000 .
C21 C 0.01224(13) 0.67301(10) 0.20322(8) 0.0197(2) Uani 1.000000 .
C22 C 0.07591(14) 0.57584(11) 0.37321(8) 0.0212(2) Uani 1.000000 .
C23 C -0.31572(14) 0.56400(13) 0.42432(9) 0.0270(3) Uani 1.000000 .
C24 C 0.26736(12) 0.63411(10) 0.24236(8) 0.0193(2) Uani 1.000000 .
O25 O 0.05559(12) 0.13880(12) 0.47783(11) 0.0465(3) Uani 1.000000 .
C26 C 0.37041(16) 0.58115(12) 0.32033(11) 0.0241(3) Uani 1.000000 .
C27 C 0.25687(17) 0.65045(15) -0.01554(10) 0.0324(3) Uani 1.000000 .
C28 C 0.28870(13) 0.08024(11) 0.43495(9) 0.0216(2) Uani 1.000000 .
C29 C 0.05603(13) 0.66359(11) 0.10616(9) 0.0224(2) Uani 1.000000 .
C30 C 0.50686(13) 0.07625(11) 0.34849(9) 0.0215(2) Uani 1.000000 .
C31 C 0.36660(15) -0.05566(11) 0.36438(10) 0.0253(3) Uani 1.000000 .
N32 N 0.34169(16) -0.14880(11) 0.34130(10) 0.0336(3) Uani 1.000000 .
C33 C -0.02687(15) 0.79113(11) 0.20651(10) 0.0271(3) Uani 1.000000 .
C34 C 0.48883(15) -0.01538(11) 0.33014(10) 0.0253(3) Uani 1.000000 .
C35 C -0.31678(14) 0.45865(13) 0.42516(10) 0.0290(3) Uani 1.000000 .
C36 C 0.21311(14) 0.67585(11) 0.07455(9) 0.0226(2) Uani 1.000000 .
C37 C -0.17962(18) 0.84353(15) 0.17740(13) 0.0410(4) Uani 1.000000 .
C38 C -0.19132(15) 0.39097(12) 0.41014(10) 0.0285(3) Uani 1.000000 .
C39 C 0.47070(15) 0.61580(15) 0.12466(11) 0.0337(3) Uani 1.000000 .
C40 C 0.01182(16) 0.55978(14) 0.10214(11) 0.0318(3) Uani 1.000000 .
C41 C 0.1662(2) 0.87627(14) -0.01707(11) 0.0422(4) Uani 1.000000 .
C42 C -0.1485(2) 0.5744(2) 0.09904(17) 0.0495(5) Uani 1.000000 .
C43 C 0.1851(3) 0.0545(2) 0.15396(18) 0.0665(6) Uani 1.000000 .
C44 C 0.0655(4) 0.0842(3) 0.2062(2) 0.0838(9) Uani 1.000000 .
C45 C 0.2708(4) 0.2103(2) 0.1582(2) 0.0795(9) Uani 1.000000 .
C46 C 0.1579(5) 0.2333(3) 0.2079(3) 0.0985(11) Uani 1.000000 .
C47 C 0.2930(3) 0.1110(3) 0.1274(2) 0.0837(10) Uani 1.000000 .
C48 C 0.0461(4) 0.1734(4) 0.2341(2) 0.0919(11) Uani 1.000000 .
C49 C 0.4119(5) 0.0867(6) 0.0772(3) 0.150(2) Uani 1.000000 .
H25 H -0.40(4) 0.13(4) 0.65(3) 0.2(3) Uiso 1.000000 .
H H 0.766(15) 0.111(14) 0.492(10) 0.69(7) Uiso 1.000000 .
H42a H -0.206(3) 0.595(2) 0.159(2) 0.077(8) Uiso 1.000000 .
H22a H 0.1416(17) 0.5161(14) 0.4081(12) 0.029(4) Uiso 1.000000 .
Ha H 0.786(3) 0.126(2) 0.078(2) 0.062(7) Uiso 1.000000 .
H48 H -0.006(3) 0.240(2) 0.2531(17) 0.055(7) Uiso 1.000000 .
Hb H 0.589(2) 0.4249(17) 0.4334(15) 0.039(5) Uiso 1.000000 .
H27a H 0.173(2) 0.680(2) -0.0568(17) 0.050(6) Uiso 1.000000 .
H15 H 0.189(2) -0.039(2) 0.4444(17) 0.043(6) Uiso 1.000000 .
H27b H 0.343(2) 0.6812(17) -0.0442(15) 0.037(5) Uiso 1.000000 .
H26 H 0.366(2) 0.544(4) 0.3514(17) 0.26(4) Uani 1.000000 .
H42b H -0.179(3) 0.632(3) 0.043(3) 0.089(11) Uiso 1.000000 .
Hc H 0.514(7) 0.023(6) 0.162(5) 0.24(3) Uiso 1.000000 .
H27c H 0.2781(19) 0.5741(17) -0.0021(13) 0.029(4) Uiso 1.000000 .
H22b H 0.064(2) 0.643(2) 0.3857(16) 0.048(6) Uiso 1.000000 .
H24a H 0.461(2) 0.6061(16) 0.2981(14) 0.032(5) Uiso 1.000000 .
H19 H 0.02004(14) 0.38292(11) 0.38377(10) 0.0289(3) Uiso 1.000000 R
H38 H -0.19236(15) 0.32002(12) 0.41101(10) 0.0341(3) Uiso 1.000000 R
H23 H -0.40023(14) 0.60915(13) 0.43453(9) 0.0324(3) Uiso 1.000000 R
H17 H -0.18815(14) 0.67366(11) 0.40808(9) 0.0273(3) Uiso 1.000000 R
H34 H 0.55747(15) -0.04847(11) 0.29569(10) 0.0304(3) Uiso 1.000000 R
H43 H 0.1910(3) -0.0071(2) 0.13658(18) 0.0798(8) Uiso 1.000000 R
H45 H 0.3385(4) 0.2554(2) 0.1415(2) 0.0954(11) Uiso 1.000000 R
H46 H 0.1502(5) 0.2934(3) 0.2276(3) 0.1182(14) Uiso 1.000000 R
H44 H -0.0044(4) 0.0410(3) 0.2228(2) 0.1006(11) Uiso 1.000000 R
H3 H 0.13804(10) 0.53025(8) 0.26448(7) 0.0213(2) Uiso 1.000000 R
H4 H 0.3646(13) 0.44698(10) 0.2104(11) 0.0382(3) Uiso 1.000000 GR
H21 H -0.07373(13) 0.64111(10) 0.22435(8) 0.0237(3) Uiso 1.000000 R
H24b H 0.25198(12) 0.71537(10) 0.22421(8) 0.0232(3) Uiso 1.000000 R
H29 H -0.00283(13) 0.72781(11) 0.06148(9) 0.0269(3) Uiso 1.000000 R
H33a H -0.01708(15) 0.78822(11) 0.26954(10) 0.0325(3) Uiso 1.000000 R
H33b H 0.03736(15) 0.83654(11) 0.16455(10) 0.0325(3) Uiso 1.000000 R
H37a H -0.1881(4) 0.8490(12) 0.1141(4) 0.0615(6) Uiso 1.000000 GR
H37b H -0.2428(2) 0.7979(7) 0.2185(7) 0.0615(6) Uiso 1.000000 GR
H37c H -0.2039(6) 0.9167(5) 0.1813(10) 0.0615(6) Uiso 1.000000 GR
H39a H 0.5321(2) 0.5651(8) 0.1735(4) 0.0506(5) Uiso 1.000000 GR
H39b H 0.4975(5) 0.5997(11) 0.0682(5) 0.0506(5) Uiso 1.000000 GR
H39c H 0.4791(3) 0.6910(3) 0.1138(9) 0.0506(5) Uiso 1.000000 GR
H40a H 0.05681(16) 0.54497(14) 0.04691(11) 0.0382(4) Uiso 1.000000 R
H40b H 0.04536(16) 0.49575(14) 0.15676(11) 0.0382(4) Uiso 1.000000 R
H49a H 0.465(3) 0.015(2) 0.1122(17) 0.225(3) Uiso 1.000000 GR
H49b H 0.3864(5) 0.086(5) 0.0191(18) 0.225(3) Uiso 1.000000 GR
H49c H 0.469(3) 0.142(3) 0.064(3) 0.225(3) Uiso 1.000000 GR

loop_
_atom_site_aniso_label
_atom_site_aniso_U_11
_atom_site_aniso_U_22
_atom_site_aniso_U_33
_atom_site_aniso_U_12
_atom_site_aniso_U_13
_atom_site_aniso_U_23
S1 0.02390(17) 0.01411(17) 0.02745(18) -0.00212(12) -0.00350(12) -0.00648(13)
O2 0.0258(5) 0.0185(4) 0.0414(6) 0.0002(4) 0.0000(4) -0.0104(4)
N3 0.0192(4) 0.0178(5) 0.0159(4) -0.0056(4) -0.0030(3) -0.0035(4)
O4 0.0263(5) 0.0207(4) 0.0294(5) -0.0018(4) -0.0047(4) -0.0094(4)
O5 0.0366(5) 0.0230(5) 0.0208(4) -0.0084(4) -0.0013(4) -0.0003(4)
O6 0.0265(5) 0.0305(5) 0.0392(6) -0.0062(4) -0.0041(4) -0.0096(5)
O7 0.0292(5) 0.0183(4) 0.0334(5) -0.0044(4) -0.0001(4) -0.0028(4)
O8 0.0445(6) 0.0305(6) 0.0305(5) -0.0045(5) 0.0047(4) -0.0154(5)
O9 0.0393(6) 0.0241(5) 0.0359(6) -0.0049(4) -0.0106(4) -0.0134(4)
N10 0.0268(5) 0.0219(5) 0.0338(6) -0.0052(4) 0.0060(5) -0.0097(5)
O11 0.0521(7) 0.0376(6) 0.0621(8) -0.0217(6) 0.0017(6) -0.0248(6)
N12 0.0260(5) 0.0257(6) 0.0292(6) -0.0050(4) 0.0036(4) -0.0099(5)
O13 0.0681(9) 0.0376(7) 0.0567(8) -0.0167(6) 0.0129(7) -0.0335(6)
C14 0.0199(5) 0.0213(6) 0.0226(6) -0.0050(4) -0.0012(4) -0.0059(5)
C15 0.0256(6) 0.0196(6) 0.0279(6) -0.0060(5) -0.0020(5) -0.0064(5)
C16 0.0217(5) 0.0218(6) 0.0147(5) -0.0063(4) -0.0012(4) -0.0036(4)
C17 0.0262(6) 0.0223(6) 0.0179(5) -0.0029(5) -0.0011(4) -0.0060(4)
O18 0.0516(7) 0.0687(9) 0.0357(6) -0.0278(7) 0.0191(5) -0.0246(6)
C19 0.0224(6) 0.0205(6) 0.0277(6) -0.0038(4) -0.0009(5) -0.0069(5)
C20 0.0221(5) 0.0156(5) 0.0205(5) -0.0018(4) -0.0030(4) -0.0057(4)
C21 0.0193(5) 0.0212(6) 0.0160(5) -0.0022(4) -0.0044(4) -0.0033(4)
C22 0.0240(6) 0.0243(6) 0.0155(5) -0.0083(5) -0.0023(4) -0.0047(4)
C23 0.0211(6) 0.0339(7) 0.0220(6) -0.0007(5) -0.0011(4) -0.0077(5)
C24 0.0191(5) 0.0186(5) 0.0198(5) -0.0071(4) -0.0031(4) -0.0036(4)
O25 0.0239(5) 0.0533(8) 0.0653(9) -0.0045(5) 0.0055(5) -0.0285(7)
C26 0.0251(6) 0.0206(6) 0.0253(7) -0.0074(5) -0.0089(5) -0.0024(5)
C27 0.0348(7) 0.0410(9) 0.0215(6) -0.0072(6) 0.0037(5) -0.0127(6)
C28 0.0215(5) 0.0190(5) 0.0227(6) -0.0018(4) -0.0009(4) -0.0067(4)
C29 0.0224(5) 0.0263(6) 0.0171(5) -0.0035(5) -0.0037(4) -0.0057(5)
C30 0.0224(5) 0.0195(6) 0.0211(5) -0.0028(4) -0.0011(4) -0.0059(4)
C31 0.0348(7) 0.0160(5) 0.0259(6) -0.0049(5) -0.0052(5) -0.0073(5)
N32 0.0465(7) 0.0216(6) 0.0368(7) -0.0093(5) -0.0033(5) -0.0128(5)
C33 0.0317(7) 0.0209(6) 0.0236(6) 0.0003(5) -0.0012(5) -0.0051(5)
C34 0.0289(6) 0.0203(6) 0.0259(6) -0.0007(5) -0.0009(5) -0.0095(5)
C35 0.0218(6) 0.0363(7) 0.0251(6) -0.0094(5) -0.0041(5) -0.0036(5)
C36 0.0248(6) 0.0234(6) 0.0183(5) -0.0055(5) -0.0002(4) -0.0054(5)
C37 0.0340(8) 0.0313(8) 0.0407(9) 0.0082(6) -0.0028(6) -0.0012(7)
C38 0.0293(6) 0.0241(6) 0.0320(7) -0.0111(5) -0.0025(5) -0.0061(5)
C39 0.0221(6) 0.0448(9) 0.0344(7) -0.0105(6) 0.0029(5) -0.0131(7)
C40 0.0289(7) 0.0415(8) 0.0344(7) -0.0112(6) -0.0023(5) -0.0214(6)
C41 0.0619(11) 0.0286(8) 0.0216(7) -0.0020(7) -0.0017(7) 0.0040(6)
C42 0.0301(8) 0.0756(14) 0.0581(12) -0.0173(8) -0.0064(7) -0.0357(11)
C43 0.0758(16) 0.0773(16) 0.0538(13) -0.0297(13) -0.0238(12) -0.0167(12)
C44 0.0766(18) 0.102(2) 0.0766(18) -0.0237(17) -0.0306(15) -0.0234(17)
C45 0.105(2) 0.0587(14) 0.0688(16) -0.0403(15) -0.0473(16) 0.0120(12)
C46 0.111(3) 0.074(2) 0.086(2) 0.003(2) -0.039(2) -0.0023(17)
C47 0.0630(15) 0.108(2) 0.0584(15) -0.0283(16) -0.0206(12) 0.0080(15)
C48 0.087(2) 0.110(3) 0.0711(19) 0.014(2) -0.0389(17) -0.0310(19)
C49 0.100(3) 0.234(6) 0.065(2) -0.022(3) -0.018(2) 0.004(3)
H26 0.037(13) 0.51(7) 0.057(17) -0.19(3) -0.077(13) 0.21(3)

loop_
_atom_type_symbol
_atom_type_scat_dispersion_real
_atom_type_scat_dispersion_imag
_atom_type_scat_source
_atom_type_scat_dispersion_source
H 0.00000 0.00000 'International Tables Volume C Table 6.1.1.4 (pp. 500-502)' 'Henke, Gullikson and Davis, At. Data and Nucl. Data Tables, 1993, 54, 2'
C 0.00347 0.00161 'International Tables Volume C Table 6.1.1.4 (pp. 500-502)' 'Henke, Gullikson and Davis, At. Data and Nucl. Data Tables, 1993, 54, 2'
S 0.12424 0.12444 'International Tables Volume C Table 6.1.1.4 (pp. 500-502)' 'Henke, Gullikson and Davis, At. Data and Nucl. Data Tables, 1993, 54, 2'
O 0.01158 0.00611 'International Tables Volume C Table 6.1.1.4 (pp. 500-502)' 'Henke, Gullikson and Davis, At. Data and Nucl. Data Tables, 1993, 54, 2'
N 0.00653 0.00323 'International Tables Volume C Table 6.1.1.4 (pp. 500-502)' 'Henke, Gullikson and Davis, At. Data and Nucl. Data Tables, 1993, 54, 2'

loop_
_geom_angle_atom_site_label_1
_geom_angle_atom_site_label_2
_geom_angle_atom_site_label_3
_geom_angle
O7 S1 O2 112.29(6)
O9 S1 O2 115.26(7)
O9 S1 O7 114.92(7)
C20 S1 O2 103.30(6)
C20 S1 O7 102.69(6)
C20 S1 O9 106.63(6)
C22 N3 C21 113.19(9)
C24 N3 C21 111.14(9)
C24 N3 C22 116.18(9)
C41 O5 C36 117.74(12)
O25 N10 O8 125.55(13)
C28 N10 O8 117.02(11)
C28 N10 O25 117.32(13)
O18 N12 O6 125.69(13)
C30 N12 O6 117.64(11)
C30 N12 O18 116.53(13)
C24 C14 O4 108.81(10)
C36 C14 O4 105.73(10)
C36 C14 C24 108.36(10)
C39 C14 O4 110.40(11)
C39 C14 C24 111.12(11)
C39 C14 C36 112.22(11)
C31 C15 C28 116.96(12)
C19 C16 C17 119.50(11)
C22 C16 C17 120.80(12)
C22 C16 C19 119.70(11)
C23 C17 C16 119.73(12)
C38 C19 C16 120.10(12)
C28 C20 S1 122.78(9)
C30 C20 S1 121.18(10)
C30 C20 C28 115.05(11)
C29 C21 N3 108.70(9)
C33 C21 N3 112.72(10)
C33 C21 C29 116.54(10)
C16 C22 N3 109.97(9)
C35 C23 C17 120.33(12)
C14 C24 N3 104.12(9)
C26 C24 N3 112.17(10)
C26 C24 C14 113.88(11)
C15 C28 N10 115.00(11)
C20 C28 N10 120.95(11)
C20 C28 C15 124.05(12)
C36 C29 C21 113.34(10)
C40 C29 C21 109.43(11)
C40 C29 C36 116.14(11)
C20 C30 N12 121.14(11)
C34 C30 N12 115.50(11)
C34 C30 C20 123.36(12)
N32 C31 C15 118.72(13)
C34 C31 C15 122.62(12)
C34 C31 N32 118.65(13)
O13 N32 O11 124.93(14)
C31 N32 O11 118.19(13)
C31 N32 O13 116.86(13)
C37 C33 C21 110.10(13)
C31 C34 C30 117.78(12)
C38 C35 C23 120.12(13)
C14 C36 O5 102.00(10)
C27 C36 O5 110.86(11)
C27 C36 C14 111.44(11)
C29 C36 O5 109.30(10)
C29 C36 C14 111.79(10)
C29 C36 C27 111.10(11)
C35 C38 C19 120.21(13)
C42 C40 C29 112.24(14)
C47 C43 C44 123.0(3)
C48 C44 C43 123.0(3)
C47 C45 C46 120.5(3)
C48 C46 C45 124.5(4)
C45 C47 C43 113.8(3)
C49 C47 C43 126.1(5)
C49 C47 C45 120.1(4)
C46 C48 C44 115.1(4)

loop_
_geom_bond_atom_site_label_1
_geom_bond_atom_site_label_2
_geom_bond_distance
S1 O2 1.4438(10)
S1 O7 1.4506(11)
S1 O9 1.4326(11)
S1 C20 1.8140(13)
N3 C21 1.5159(15)
N3 C22 1.5163(15)
N3 C24 1.5194(15)
O4 C14 1.4343(15)
O5 C36 1.4398(16)
O5 C41 1.4251(18)
O6 N12 1.2157(17)
O8 N10 1.2257(17)
N10 O25 1.2197(17)
N10 C28 1.4810(17)
O11 N32 1.2200(19)
N12 O18 1.2227(17)
N12 C30 1.4743(17)
O13 N32 1.2242(19)
C14 C24 1.5534(18)
C14 C36 1.5606(18)
C14 C39 1.5220(18)
C15 C28 1.3828(18)
C15 C31 1.3841(19)
C16 C17 1.3967(17)
C16 C19 1.3972(18)
C16 C22 1.5005(17)
C17 C23 1.3942(19)
C19 C38 1.3876(18)
C20 C28 1.3911(17)
C20 C30 1.3967(17)
C21 C29 1.5417(17)
C21 C33 1.5322(18)
C23 C35 1.382(2)
C24 C26 1.5084(18)
C27 C36 1.5301(19)
C29 C36 1.5610(18)
C29 C40 1.542(2)
C30 C34 1.3842(18)
C31 N32 1.4679(17)
C31 C34 1.3689(19)
C33 C37 1.527(2)
C35 C38 1.384(2)
C40 C42 1.522(2)
C43 C44 1.392(5)
C43 C47 1.350(4)
C44 C48 1.360(5)
C45 C46 1.298(5)
C45 C47 1.511(5)
C46 C48 1.410(6)
C47 C49 1.348(5)
